data_7228803
loop_
_publ_author_name
'Turunen, Lotta'
'Pan, Fangfang'
'Beyeh, Ngong Kodiah'
'Cetina, Mario'
'Trant, John'
'Ras, Robin H.A.'
'Rissanen, Kari'

_publ_section_title
;
 Halogen-Bonded Solvates of Tetrahaloethynyl Cavitands
;
_journal_name_full CrystEngComm
_journal_paper_doi 10.1039/C7CE01118K
_journal_year 2017
_chemical_formula_moiety 'C64 H68 Br4 O8, C H Cl3'
_chemical_formula_sum 'C65 H69 Br4 Cl3 O8'
_chemical_formula_weight 1404.19
_space_group_crystal_system monoclinic
_space_group_IT_number 14
_space_group_name_Hall '-P 2yn'
_space_group_name_H-M_alt 'P 1 21/n 1'
_symmetry_space_group_name_Hall '-P 2yn'
_symmetry_space_group_name_H-M 'P 1 21/n 1'
_atom_sites_solution_hydrogens geom
_audit_creation_date 2017-05-13
_audit_creation_method
;
Olex2 1.2
(compiled 2016.11.30 svn.r3356 for OlexSys, GUI svn.r5269)
;
_audit_update_record
;
2017-06-14 deposited with the CCDC.
2017-07-31 downloaded from the CCDC.
;
_cell_angle_alpha 90
_cell_angle_beta 100.8364(16)
_cell_angle_gamma 90
_cell_formula_units_Z 4
_cell_length_a 14.4249(2)
_cell_length_b 25.2475(3)
_cell_length_c 17.8123(3)
_cell_measurement_reflns_used 11017
_cell_measurement_temperature 170.00(10)
_cell_measurement_theta_max 24.6640
_cell_measurement_theta_min 3.0020
_cell_volume 6371.43(16)
_computing_cell_refinement
;
CrysAlisPro, Agilent Technologies,
Version 1.171.37.35 (release 13-08-2014 CrysAlis171 .NET)
(compiled Aug 13 2014,18:06:01)
;
_computing_data_collection
;
CrysAlisPro, Agilent Technologies,
Version 1.171.37.35 (release 13-08-2014 CrysAlis171 .NET)
(compiled Aug 13 2014,18:06:01)
;
_computing_data_reduction
;
CrysAlisPro, Agilent Technologies,
Version 1.171.37.35 (release 13-08-2014 CrysAlis171 .NET)
(compiled Aug 13 2014,18:06:01)
;
_computing_molecular_graphics 'Olex2 (Dolomanov et al., 2009)'
_computing_publication_material 'Olex2 (Dolomanov et al., 2009)'
_computing_structure_refinement 'ShelXL (Sheldrick, 2015)'
_diffrn_ambient_temperature 170.00(10)
_diffrn_detector 'CCD plate'
_diffrn_detector_area_resol_mean 16.0107
_diffrn_detector_type Eos
_diffrn_measured_fraction_theta_full 0.9984
_diffrn_measured_fraction_theta_max 0.8668
_diffrn_measurement_details
;
#__ type_ start__ end____ width___ exp.time_
  1 omega  -85.00  -18.00   0.5000   30.0000
omega____ theta____ kappa____ phi______ frames
    -      -16.4618  -19.0000   90.0000 134

#__ type_ start__ end____ width___ exp.time_
  2 omega  -90.00  -35.00   0.5000   30.0000
omega____ theta____ kappa____ phi______ frames
    -      -16.4618 -178.0000  -30.0000 110

#__ type_ start__ end____ width___ exp.time_
  3 omega  -35.00   52.00   0.5000   30.0000
omega____ theta____ kappa____ phi______ frames
    -      -16.4618   57.0000 -150.0000 174

#__ type_ start__ end____ width___ exp.time_
  4 omega   17.00   44.00   0.5000   30.0000
omega____ theta____ kappa____ phi______ frames
    -       17.2431  -99.0000  -90.0000 54

#__ type_ start__ end____ width___ exp.time_
  5 omega   -4.00   23.00   0.5000   30.0000
omega____ theta____ kappa____ phi______ frames
    -       17.2431   77.0000  -90.0000 54

#__ type_ start__ end____ width___ exp.time_
  6 omega  -47.00    1.00   0.5000   30.0000
omega____ theta____ kappa____ phi______ frames
    -       17.2431  -77.0000  -90.0000 96

#__ type_ start__ end____ width___ exp.time_
  7 omega   45.00   71.00   0.5000   30.0000
omega____ theta____ kappa____ phi______ frames
    -       17.2431   37.0000   30.0000 52
;
_diffrn_measurement_device 'four-circle diffractometer'
_diffrn_measurement_device_type 'SuperNova, Single source at offset, Eos'
_diffrn_measurement_method '\w scans'
_diffrn_orient_matrix_UB_11 -0.0400610000
_diffrn_orient_matrix_UB_12 0.0119319000
_diffrn_orient_matrix_UB_13 -0.0229699000
_diffrn_orient_matrix_UB_21 0.0290531000
_diffrn_orient_matrix_UB_22 0.0103525000
_diffrn_orient_matrix_UB_23 -0.0244973000
_diffrn_orient_matrix_UB_31 -0.0076224000
_diffrn_orient_matrix_UB_32 -0.0232330000
_diffrn_orient_matrix_UB_33 -0.0227054000
_diffrn_radiation_monochromator mirror
_diffrn_radiation_probe x-ray
_diffrn_radiation_type 'Mo K\a'
_diffrn_radiation_wavelength 0.71073
_diffrn_reflns_av_R_equivalents 0.0384
_diffrn_reflns_av_unetI/netI 0.0430
_diffrn_reflns_Laue_measured_fraction_full 0.998
_diffrn_reflns_Laue_measured_fraction_max 0.998
_diffrn_reflns_limit_h_max 16
_diffrn_reflns_limit_h_min -17
_diffrn_reflns_limit_k_max 30
_diffrn_reflns_limit_k_min -30
_diffrn_reflns_limit_l_max 20
_diffrn_reflns_limit_l_min -21
_diffrn_reflns_number 40713
_diffrn_reflns_point_group_measured_fraction_full 0.998
_diffrn_reflns_point_group_measured_fraction_max 0.998
_diffrn_reflns_theta_full 25.249
_diffrn_reflns_theta_max 25.249
_diffrn_reflns_theta_min 2.833
_diffrn_source 'SuperNova (Mo) X-ray Source'
_exptl_absorpt_coefficient_mu 2.705
_exptl_absorpt_correction_T_max 0.812
_exptl_absorpt_correction_T_min 0.585
_exptl_absorpt_correction_type analytical
_exptl_absorpt_process_details
;
CrysAlisPro, Agilent Technologies,
Version 1.171.37.35 (release 13-08-2014 CrysAlis171 .NET)
(compiled Aug 13 2014,18:06:01)
Analytical numeric absorption correction using a multifaceted crystal
            model based on expressions derived by R.C. Clark & J.S. Reid.
(Clark, R. C. & Reid, J. S. (1995). Acta Cryst. A51, 887-897)
Empirical absorption correction using spherical harmonics,
 implemented in SCALE3 ABSPACK scaling algorithm.
;
_exptl_crystal_colour colourless
_exptl_crystal_colour_primary colourless
_exptl_crystal_density_diffrn 1.464
_exptl_crystal_description needle
_exptl_crystal_F_000 2856
_exptl_crystal_size_max 0.3132
_exptl_crystal_size_mid 0.1081
_exptl_crystal_size_min 0.094
_refine_diff_density_max 0.738
_refine_diff_density_min -0.748
_refine_diff_density_rms 0.083
_refine_ls_extinction_method none
_refine_ls_goodness_of_fit_ref 1.029
_refine_ls_hydrogen_treatment constr
_refine_ls_matrix_type full
_refine_ls_number_parameters 778
_refine_ls_number_reflns 11503
_refine_ls_number_restraints 6
_refine_ls_restrained_S_all 1.030
_refine_ls_R_factor_all 0.0772
_refine_ls_R_factor_gt 0.0505
_refine_ls_shift/su_max 0.001
_refine_ls_shift/su_mean 0.000
_refine_ls_structure_factor_coef Fsqd
_refine_ls_weighting_details 'w=1/[\s^2^(Fo^2^)+(0.0763P)^2^+6.2156P] where P=(Fo^2^+2Fc^2^)/3'
_refine_ls_weighting_scheme calc
_refine_ls_wR_factor_gt 0.1325
_refine_ls_wR_factor_ref 0.1495
_reflns_Friedel_coverage 0.000
_reflns_number_gt 8282
_reflns_number_total 11503
_reflns_threshold_expression 'I > 2\s(I)'
_cod_data_source_file c7ce01118k2.cif
_cod_data_source_block 1_chcl3
_cod_original_cell_volume 6371.46(18)
_cod_database_code 7228803
_chemical_oxdiff_formula 'C70 H60 O8 Br4 Cl3'
_shelx_space_group_comment
;
The symmetry employed for this shelxl refinement is uniquely defined
by the following loop, which should always be used as a source of
symmetry information in preference to the above space-group names.
They are only intended as comments.
;
_reflns_odcompleteness_completeness 99.84
_reflns_odcompleteness_iscentric 1
_reflns_odcompleteness_theta 26.32
_olex2_refinement_description
;
1. Fixed Uiso
 At 1.2 times of:
  All C(H) groups, All C(H,H) groups, All C(H,H,H,H) groups
 At 1.5 times of:
  All C(H,H,H) groups, All C(H,H,H,H,H,H) groups
2. Uiso/Uaniso restraints and constraints
Uanis(C46B) \\sim Ueq: with sigma of 0.02 and sigma for terminal atoms of 0.04
3. Others
 Fixed Sof: H29A(0.6) H29B(0.6) H29C(0.4) H29D(0.4) C30(0.6) H30A(0.6)
 H30B(0.6) C30B(0.4) H30C(0.4) H30D(0.4) C31(0.6) H31A(0.6) H31B(0.6) C31B(0.4)
 H31C(0.4) H31D(0.4) H32A(0.6) H32B(0.6) H32C(0.6) H32D(0.4) H32E(0.4)
 H32F(0.4) H45A(0.6) H45B(0.6) H45C(0.4) H45D(0.4) C46(0.6) H46A(0.6) H46B(0.6)
 C46B(0.4) H46C(0.4) H46D(0.4) C47(0.6) H47A(0.6) H47B(0.6) C47B(0.4) H47C(0.4)
 H47D(0.4) H48D(0.4) H48E(0.4) H48F(0.4) H48A(0.6) H48B(0.6) H48C(0.6)
 H62C(0.4) H62D(0.4) H62A(0.6) H62B(0.6) C63(0.6) H63A(0.6) H63B(0.6) C63B(0.4)
 H63C(0.4) H63D(0.4) C64(0.6) H64A(0.6) H64B(0.6) H64C(0.6) C64B(0.4) H64D(0.4)
 H64E(0.4) H64F(0.4)
4.a Ternary CH refined with riding coordinates:
 C10(H10), C26(H26), C42(H42), C58(H58), C65(H65)
4.b Secondary CH2 refined with riding coordinates:
 C9(H9A,H9B), C11(H11A,H11B), C12(H12A,H12B), C13(H13A,H13B), C14(H14A,H14B),
 C15(H15A,H15B), C25(H25A,H25B), C27(H27A,H27B), C28(H28A,H28B), C29(H29A,H29B),
  C29(H29C,H29D), C30(H30A,H30B), C30B(H30C,H30D), C31(H31A,H31B), C31B(H31C,
 H31D), C41(H41A,H41B), C43(H43A,H43B), C44(H44A,H44B), C45(H45A,H45B),
 C45(H45C,H45D), C46(H46A,H46B), C46B(H46C,H46D), C47(H47A,H47B), C47B(H47C,
 H47D), C57(H57A,H57B), C59(H59A,H59B), C60(H60A,H60B), C61(H61A,H61B),
 C62(H62C,H62D), C62(H62A,H62B), C63(H63A,H63B), C63B(H63C,H63D)
4.c Me refined with riding coordinates:
 C32(H32A,H32B,H32C), C32(H32D,H32E,H32F), C48(H48D,H48E,H48F), C48(H48A,H48B,
 H48C)
4.d Aromatic/amide H refined with riding coordinates:
 C6(H6), C22(H22), C38(H38), C54(H54)
4.e Idealised Me refined as rotating group:
 C16(H16A,H16B,H16C), C64(H64A,H64B,H64C), C64B(H64D,H64E,H64F)
;
_shelx_shelxl_version_number 2014/7
_olex2_submission_special_instructions 'No special instructions were received'

loop_
_space_group_symop_operation_xyz
'x, y, z'
'-x+1/2, y+1/2, -z+1/2'
'-x, -y, -z'
'x-1/2, -y-1/2, z-1/2'

loop_
_atom_site_label
_atom_site_type_symbol
_atom_site_fract_x
_atom_site_fract_y
_atom_site_fract_z
_atom_site_U_iso_or_equiv
_atom_site_adp_type
_atom_site_occupancy
_atom_site_site_symmetry_order
_atom_site_calc_flag
_atom_site_refinement_flags_posn
_atom_site_refinement_flags_adp
_atom_site_refinement_flags_occupancy
_atom_site_disorder_assembly
_atom_site_disorder_group
Br1 Br 0.77295(4) -0.14190(2) 0.30019(3) 0.06537(18) Uani 1 1 d . . . . .
Br2 Br 0.46766(3) -0.07965(2) 0.63984(3) 0.05418(15) Uani 1 1 d . . . . .
Br3 Br 0.04166(3) 0.07768(2) 0.35457(3) 0.05848(17) Uani 1 1 d . . . . .
Br4 Br 0.38312(4) -0.02670(2) 0.03362(3) 0.06745(19) Uani 1 1 d . . . . .
C1 C 0.7865(2) 0.11841(15) 0.3065(2) 0.0296(8) Uani 1 1 d . . . . .
C2 C 0.7906(3) 0.06435(16) 0.2946(2) 0.0329(9) Uani 1 1 d . . . . .
C3 C 0.8056(3) 0.02845(16) 0.3556(2) 0.0353(9) Uani 1 1 d . . . . .
C4 C 0.8183(3) 0.04850(15) 0.4302(2) 0.0336(9) Uani 1 1 d . . . . .
C5 C 0.8144(2) 0.10236(15) 0.4447(2) 0.0316(9) Uani 1 1 d . . . . .
C6 C 0.7984(2) 0.13647(15) 0.3817(2) 0.0317(9) Uani 1 1 d . . . . .
H6 H 0.7954 0.1735 0.3905 0.038 Uiso 1 1 calc R . . . .
C7 C 0.8014(3) -0.02789(16) 0.3409(2) 0.0361(9) Uani 1 1 d . . . . .
C8 C 0.7922(3) -0.07298(17) 0.3253(3) 0.0437(10) Uani 1 1 d . . . . .
C9 C 0.7560(3) -0.00212(16) 0.5210(3) 0.0423(10) Uani 1 1 d . . . . .
H9A H 0.7618 -0.0398 0.5365 0.051 Uiso 1 1 calc R . . . .
H9B H 0.6985 0.0015 0.4811 0.051 Uiso 1 1 calc R . . . .
C10 C 0.8234(3) 0.12173(16) 0.5266(2) 0.0340(9) Uani 1 1 d . . . . .
H10 H 0.8633 0.0957 0.5606 0.041 Uiso 1 1 calc R . . . .
C11 C 0.8714(3) 0.17638(16) 0.5399(2) 0.0370(9) Uani 1 1 d . . . . .
H11A H 0.8345 0.2023 0.5046 0.044 Uiso 1 1 calc R . . . .
H11B H 0.8698 0.1880 0.5927 0.044 Uiso 1 1 calc R . . . .
C12 C 0.9735(3) 0.17737(18) 0.5282(3) 0.0434(10) Uani 1 1 d . . . . .
H12A H 1.0137 0.1579 0.5704 0.052 Uiso 1 1 calc R . . . .
H12B H 0.9778 0.1592 0.4797 0.052 Uiso 1 1 calc R . . . .
C13 C 1.0098(3) 0.23376(18) 0.5259(3) 0.0499(12) Uani 1 1 d . . . . .
H13A H 0.9691 0.2527 0.4834 0.060 Uiso 1 1 calc R . . . .
H13B H 1.0032 0.2517 0.5740 0.060 Uiso 1 1 calc R . . . .
C14 C 1.1115(3) 0.23891(19) 0.5158(3) 0.0503(12) Uani 1 1 d . . . . .
H14A H 1.1199 0.2187 0.4699 0.060 Uiso 1 1 calc R . . . .
H14B H 1.1532 0.2230 0.5606 0.060 Uiso 1 1 calc R . . . .
C15 C 1.1413(3) 0.2963(2) 0.5073(3) 0.0592(14) Uani 1 1 d . . . . .
H15A H 1.1000 0.3119 0.4620 0.071 Uiso 1 1 calc R . . . .
H15B H 1.1312 0.3165 0.5527 0.071 Uiso 1 1 calc R . . . .
C16 C 1.2420(4) 0.3028(3) 0.4989(4) 0.089(2) Uani 1 1 d . . . . .
H16A H 1.2505 0.2878 0.4499 0.133 Uiso 1 1 calc GR . . . .
H16B H 1.2832 0.2843 0.5407 0.133 Uiso 1 1 calc GR . . . .
H16C H 1.2581 0.3405 0.5005 0.133 Uiso 1 1 calc GR . . . .
C17 C 0.7244(3) 0.12045(16) 0.5459(2) 0.0341(9) Uani 1 1 d . . . . .
C18 C 0.6905(3) 0.07341(16) 0.5711(2) 0.0370(9) Uani 1 1 d . . . . .
C19 C 0.5974(3) 0.07088(17) 0.5855(2) 0.0397(10) Uani 1 1 d . . . . .
C20 C 0.5430(3) 0.11651(17) 0.5776(2) 0.0369(10) Uani 1 1 d . . . . .
C21 C 0.5737(3) 0.16391(16) 0.5515(2) 0.0336(9) Uani 1 1 d . . . . .
C22 C 0.6652(3) 0.16434(16) 0.5358(2) 0.0336(9) Uani 1 1 d . . . . .
H22 H 0.6880 0.1962 0.5174 0.040 Uiso 1 1 calc R . . . .
C23 C 0.5592(3) 0.02155(18) 0.6068(2) 0.0409(10) Uani 1 1 d . . . . .
C24 C 0.5231(3) -0.01854(18) 0.6199(2) 0.0433(10) Uani 1 1 d . . . . .
C25 C 0.3733(3) 0.10895(17) 0.5431(2) 0.0422(10) Uani 1 1 d . . . . .
H25A H 0.3898 0.0890 0.4997 0.051 Uiso 1 1 calc R . . . .
H25B H 0.3258 0.0880 0.5638 0.051 Uiso 1 1 calc R . . . .
C26 C 0.5106(3) 0.21144(16) 0.5400(2) 0.0362(9) Uani 1 1 d . . . . .
H26 H 0.4682 0.2084 0.5783 0.043 Uiso 1 1 calc R . . . .
C27 C 0.5635(3) 0.26424(16) 0.5566(3) 0.0422(10) Uani 1 1 d . . . . .
H27A H 0.6076 0.2615 0.6062 0.051 Uiso 1 1 calc R . . . .
H27B H 0.6016 0.2705 0.5166 0.051 Uiso 1 1 calc R . . . .
C28 C 0.4987(3) 0.31134(18) 0.5591(3) 0.0534(12) Uani 1 1 d . . . . .
H28A H 0.4496 0.3017 0.5888 0.064 Uiso 1 1 calc R . . . .
H28B H 0.4666 0.3201 0.5064 0.064 Uiso 1 1 calc R . . . .
C29 C 0.5520(4) 0.3597(2) 0.5950(4) 0.085(2) Uani 1 1 d . . . . .
H29A H 0.5922 0.3738 0.5603 0.102 Uiso 0.6 1 calc R . P A 1
H29B H 0.5935 0.3495 0.6437 0.102 Uiso 0.6 1 calc R . P A 1
H29C H 0.6192 0.3564 0.5905 0.102 Uiso 0.4 1 calc R . P B 2
H29D H 0.5493 0.3606 0.6501 0.102 Uiso 0.4 1 calc R . P B 2
C30 C 0.4791(8) 0.4043(4) 0.6109(6) 0.056(2) Uani 0.6 1 d . . P C 1
H30A H 0.4268 0.3881 0.6318 0.068 Uiso 0.6 1 calc R . P C 1
H30B H 0.5113 0.4305 0.6483 0.068 Uiso 0.6 1 calc R . P C 1
C30B C 0.5115(11) 0.4138(5) 0.5569(11) 0.065(4) Uani 0.4 1 d . . P C 2
H30C H 0.5584 0.4427 0.5685 0.079 Uiso 0.4 1 calc R . P C 2
H30D H 0.4924 0.4102 0.5008 0.079 Uiso 0.4 1 calc R . P C 2
C31 C 0.4427(8) 0.4300(4) 0.5383(7) 0.069(3) Uani 0.6 1 d . . P C 1
H31A H 0.4054 0.4046 0.5024 0.082 Uiso 0.6 1 calc R . P C 1
H31B H 0.4953 0.4434 0.5150 0.082 Uiso 0.6 1 calc R . P C 1
C31B C 0.4268(14) 0.4236(7) 0.5942(13) 0.078(5) Uani 0.4 1 d . . P C 2
H31C H 0.4467 0.4285 0.6501 0.093 Uiso 0.4 1 calc R . P C 2
H31D H 0.3820 0.3936 0.5847 0.093 Uiso 0.4 1 calc R . P C 2
C32 C 0.3796(5) 0.4764(3) 0.5553(5) 0.109(3) Uani 1 1 d . . . . .
H32A H 0.3535 0.4948 0.5076 0.163 Uiso 0.6 1 calc R . P C 1
H32B H 0.3279 0.4625 0.5782 0.163 Uiso 0.6 1 calc R . P C 1
H32C H 0.4174 0.5012 0.5908 0.163 Uiso 0.6 1 calc R . P C 1
H32D H 0.3238 0.4852 0.5769 0.163 Uiso 0.4 1 calc R . P C 2
H32E H 0.4251 0.5055 0.5650 0.163 Uiso 0.4 1 calc R . P C 2
H32F H 0.3607 0.4709 0.5000 0.163 Uiso 0.4 1 calc R . P C 2
C33 C 0.4466(3) 0.20786(15) 0.4613(2) 0.0359(9) Uani 1 1 d . . . . .
C34 C 0.3630(3) 0.17880(16) 0.4523(2) 0.0367(9) Uani 1 1 d . . . . .
C35 C 0.3057(3) 0.17100(16) 0.3810(3) 0.0376(10) Uani 1 1 d . . . . .
C36 C 0.3338(3) 0.19268(16) 0.3165(2) 0.0364(9) Uani 1 1 d . . . . .
C37 C 0.4160(3) 0.22251(15) 0.3231(2) 0.0348(9) Uani 1 1 d . . . . .
C38 C 0.4709(3) 0.22942(15) 0.3955(2) 0.0346(9) Uani 1 1 d . . . . .
H38 H 0.5273 0.2496 0.4003 0.041 Uiso 1 1 calc R . . . .
C39 C 0.2204(3) 0.14059(17) 0.3728(2) 0.0394(10) Uani 1 1 d . . . . .
C40 C 0.1496(3) 0.11557(17) 0.3646(3) 0.0433(11) Uani 1 1 d . . . . .
C41 C 0.3037(3) 0.14246(18) 0.2025(3) 0.0445(11) Uani 1 1 d . . . . .
H41A H 0.2464 0.1251 0.1735 0.053 Uiso 1 1 calc R . . . .
H41B H 0.3389 0.1158 0.2374 0.053 Uiso 1 1 calc R . . . .
C42 C 0.4460(3) 0.24313(16) 0.2506(2) 0.0372(9) Uani 1 1 d . . . . .
H42 H 0.3870 0.2475 0.2114 0.045 Uiso 1 1 calc R . . . .
C43 C 0.4951(3) 0.29753(15) 0.2599(3) 0.0403(10) Uani 1 1 d . . . . .
H43A H 0.5492 0.2958 0.3033 0.048 Uiso 1 1 calc R . . . .
H43B H 0.5203 0.3055 0.2132 0.048 Uiso 1 1 calc R . . . .
C44 C 0.4302(4) 0.34233(18) 0.2741(3) 0.0568(13) Uani 1 1 d . . . . .
H44A H 0.4082 0.3357 0.3227 0.068 Uiso 1 1 calc R . . . .
H44B H 0.3741 0.3428 0.2324 0.068 Uiso 1 1 calc R . . . .
C45 C 0.4785(5) 0.3965(2) 0.2783(4) 0.085(2) Uani 1 1 d . . . . .
H45A H 0.5232 0.3964 0.2424 0.102 Uiso 0.6 1 calc R . P D 1
H45B H 0.5161 0.4010 0.3304 0.102 Uiso 0.6 1 calc R . P D 1
H45C H 0.4868 0.4069 0.2264 0.102 Uiso 0.4 1 calc R . P E 2
H45D H 0.5420 0.3936 0.3108 0.102 Uiso 0.4 1 calc R . P E 2
C46 C 0.4123(12) 0.4454(4) 0.2598(8) 0.078(3) Uani 0.6 1 d . . P F 1
H46A H 0.4509 0.4776 0.2576 0.094 Uiso 0.6 1 calc R . P F 1
H46B H 0.3714 0.4406 0.2090 0.094 Uiso 0.6 1 calc R . P F 1
C46B C 0.4210(19) 0.4411(8) 0.3117(18) 0.101(7) Uani 0.4 1 d . U P F 2
H46C H 0.4052 0.4287 0.3605 0.121 Uiso 0.4 1 calc R . P F 2
H46D H 0.4609 0.4731 0.3226 0.121 Uiso 0.4 1 calc R . P F 2
C47 C 0.3526(12) 0.4526(5) 0.3184(10) 0.095(4) Uani 0.6 1 d . . P F 1
H47A H 0.3926 0.4590 0.3691 0.114 Uiso 0.6 1 calc R . P F 1
H47B H 0.3142 0.4205 0.3217 0.114 Uiso 0.6 1 calc R . P F 1
C47B C 0.3374(14) 0.4544(9) 0.2608(12) 0.094(6) Uani 0.4 1 d . . P F 2
H47C H 0.2949 0.4233 0.2532 0.113 Uiso 0.4 1 calc R . P F 2
H47D H 0.3524 0.4643 0.2107 0.113 Uiso 0.4 1 calc R . P F 2
C48 C 0.2857(5) 0.5023(3) 0.2932(5) 0.114(3) Uani 1 1 d . . . . .
H48D H 0.2277 0.5110 0.2570 0.171 Uiso 0.4 1 calc R . P F 2
H48E H 0.2700 0.4924 0.3425 0.171 Uiso 0.4 1 calc R . P F 2
H48F H 0.3275 0.5333 0.3000 0.171 Uiso 0.4 1 calc R . P F 2
H48A H 0.2452 0.5082 0.3308 0.171 Uiso 0.6 1 calc R . P F 1
H48B H 0.3245 0.5339 0.2902 0.171 Uiso 0.6 1 calc R . P F 1
H48C H 0.2464 0.4954 0.2430 0.171 Uiso 0.6 1 calc R . P F 1
C49 C 0.5033(3) 0.19966(15) 0.2218(2) 0.0336(9) Uani 1 1 d . . . . .
C50 C 0.4580(3) 0.15895(17) 0.1762(2) 0.0362(9) Uani 1 1 d . . . . .
C51 C 0.5085(3) 0.11732(16) 0.1516(2) 0.0355(9) Uani 1 1 d . . . . .
C52 C 0.6066(3) 0.11828(16) 0.1697(2) 0.0342(9) Uani 1 1 d . . . . .
C53 C 0.6553(3) 0.15800(15) 0.2153(2) 0.0325(9) Uani 1 1 d . . . . .
C54 C 0.6012(3) 0.19767(15) 0.2406(2) 0.0314(9) Uani 1 1 d . . . . .
H54 H 0.6330 0.2248 0.2724 0.038 Uiso 1 1 calc R . . . .
C55 C 0.4613(3) 0.07272(18) 0.1111(3) 0.0416(10) Uani 1 1 d . . . . .
C56 C 0.4283(3) 0.03301(19) 0.0824(3) 0.0471(11) Uani 1 1 d . . . . .
C57 C 0.6893(3) 0.03549(16) 0.1817(2) 0.0392(10) Uani 1 1 d . . . . .
H57A H 0.6879 0.0041 0.1481 0.047 Uiso 1 1 calc R . . . .
H57B H 0.6473 0.0283 0.2185 0.047 Uiso 1 1 calc R . . . .
C58 C 0.7625(3) 0.15560(15) 0.2376(2) 0.0322(9) Uani 1 1 d . . . . .
H58 H 0.7859 0.1382 0.1944 0.039 Uiso 1 1 calc R . . . .
C59 C 0.8092(3) 0.21009(15) 0.2487(2) 0.0365(9) Uani 1 1 d . . . . .
H59A H 0.7885 0.2312 0.2016 0.044 Uiso 1 1 calc R . . . .
H59B H 0.7867 0.2285 0.2910 0.044 Uiso 1 1 calc R . . . .
C60 C 0.9167(3) 0.20875(16) 0.2663(3) 0.0384(10) Uani 1 1 d . . . . .
H60A H 0.9393 0.1849 0.2294 0.046 Uiso 1 1 calc R . . . .
H60B H 0.9381 0.1940 0.3181 0.046 Uiso 1 1 calc R . . . .
C61 C 0.9602(3) 0.26344(18) 0.2620(3) 0.0487(11) Uani 1 1 d . . . . .
H61A H 0.9396 0.2777 0.2098 0.058 Uiso 1 1 calc R . . . .
H61B H 0.9357 0.2874 0.2978 0.058 Uiso 1 1 calc R . . . .
C62 C 1.0668(3) 0.2639(2) 0.2811(3) 0.0584(13) Uani 1 1 d . . . . .
H62C H 1.0942 0.2427 0.2439 0.070 Uiso 0.4 1 calc R . P G 2
H62D H 1.0904 0.2501 0.3332 0.070 Uiso 0.4 1 calc R . P G 2
H62A H 1.0887 0.2331 0.2548 0.070 Uiso 0.6 1 calc R . P H 1
H62B H 1.0850 0.2570 0.3366 0.070 Uiso 0.6 1 calc R . P H 1
C63 C 1.1247(9) 0.3122(7) 0.2634(8) 0.053(3) Uani 0.6 1 d . . P I 1
H63A H 1.1919 0.3067 0.2866 0.063 Uiso 0.6 1 calc R . P I 1
H63B H 1.1201 0.3152 0.2074 0.063 Uiso 0.6 1 calc R . P I 1
C63B C 1.0896(15) 0.3238(13) 0.2753(15) 0.068(8) Uani 0.4 1 d . . P I 2
H63C H 1.0510 0.3389 0.2283 0.081 Uiso 0.4 1 calc R . P I 2
H63D H 1.0743 0.3429 0.3199 0.081 Uiso 0.4 1 calc R . P I 2
C64 C 1.0908(8) 0.3630(4) 0.2935(6) 0.072(3) Uani 0.6 1 d . . P I 1
H64A H 1.0251 0.3694 0.2689 0.109 Uiso 0.6 1 calc GR . P I 1
H64B H 1.1303 0.3924 0.2823 0.109 Uiso 0.6 1 calc GR . P I 1
H64C H 1.0949 0.3601 0.3489 0.109 Uiso 0.6 1 calc GR . P I 1
C64B C 1.1936(11) 0.3298(8) 0.2731(11) 0.098(6) Uani 0.4 1 d . . P I 2
H64D H 1.2077 0.3119 0.2278 0.147 Uiso 0.4 1 calc GR . P I 2
H64E H 1.2313 0.3140 0.3192 0.147 Uiso 0.4 1 calc GR . P I 2
H64F H 1.2091 0.3675 0.2710 0.147 Uiso 0.4 1 calc GR . P I 2
O1 O 0.78228(19) 0.04328(11) 0.22209(15) 0.0368(6) Uani 1 1 d . . . . .
O2 O 0.83542(19) 0.01229(11) 0.48977(16) 0.0386(7) Uani 1 1 d . . . . .
O3 O 0.74577(19) 0.02900(11) 0.58484(16) 0.0420(7) Uani 1 1 d . . . . .
O4 O 0.45522(19) 0.11434(12) 0.60066(16) 0.0417(7) Uani 1 1 d . . . . .
O5 O 0.33307(19) 0.15780(12) 0.51619(16) 0.0411(7) Uani 1 1 d . . . . .
O6 O 0.27649(18) 0.18437(12) 0.24617(17) 0.0427(7) Uani 1 1 d . . . . .
O7 O 0.36103(19) 0.15968(12) 0.15033(16) 0.0420(7) Uani 1 1 d . . . . .
O8 O 0.65532(19) 0.07989(11) 0.13681(15) 0.0378(7) Uani 1 1 d . . . . .
C65 C 0.8052(3) 0.35656(18) 0.4581(3) 0.0521(12) Uani 1 1 d . . . . .
H65 H 0.8313 0.3500 0.5134 0.062 Uiso 1 1 calc R . . . .
Cl1 Cl 0.72389(11) 0.40713(6) 0.45145(13) 0.1018(6) Uani 1 1 d . . . . .
Cl2 Cl 0.89810(11) 0.37405(7) 0.41303(10) 0.0843(5) Uani 1 1 d . . . . .
Cl3 Cl 0.75077(10) 0.29761(5) 0.41796(8) 0.0658(4) Uani 1 1 d . . . . .

loop_
_atom_site_aniso_label
_atom_site_aniso_U_11
_atom_site_aniso_U_22
_atom_site_aniso_U_33
_atom_site_aniso_U_23
_atom_site_aniso_U_13
_atom_site_aniso_U_12
Br1 0.0881(4) 0.0341(2) 0.0774(4) -0.0106(2) 0.0245(3) -0.0004(2)
Br2 0.0605(3) 0.0514(3) 0.0531(3) 0.0128(2) 0.0169(2) -0.0117(2)
Br3 0.0320(2) 0.0567(3) 0.0852(4) 0.0003(3) 0.0069(2) -0.0049(2)
Br4 0.0621(3) 0.0566(3) 0.0777(4) -0.0271(3) -0.0021(3) -0.0020(3)
C1 0.0255(19) 0.038(2) 0.026(2) 0.0021(17) 0.0072(15) -0.0007(16)
C2 0.027(2) 0.038(2) 0.033(2) -0.0027(18) 0.0057(16) 0.0013(17)
C3 0.027(2) 0.035(2) 0.043(3) -0.0021(19) 0.0049(17) -0.0015(17)
C4 0.0262(19) 0.037(2) 0.036(2) 0.0049(19) 0.0018(16) -0.0010(17)
C5 0.0244(19) 0.039(2) 0.030(2) -0.0028(18) 0.0025(15) -0.0037(17)
C6 0.0267(19) 0.034(2) 0.034(2) -0.0009(18) 0.0064(16) -0.0044(16)
C7 0.032(2) 0.039(2) 0.037(2) 0.0010(19) 0.0080(17) 0.0034(18)
C8 0.046(3) 0.035(2) 0.052(3) -0.003(2) 0.013(2) 0.001(2)
C9 0.044(2) 0.035(2) 0.046(3) 0.007(2) 0.004(2) -0.0039(19)
C10 0.032(2) 0.038(2) 0.031(2) 0.0026(18) 0.0032(16) -0.0029(17)
C11 0.039(2) 0.044(2) 0.029(2) -0.0085(19) 0.0072(17) -0.0087(19)
C12 0.038(2) 0.050(3) 0.042(3) -0.005(2) 0.0054(19) -0.008(2)
C13 0.052(3) 0.051(3) 0.050(3) -0.015(2) 0.018(2) -0.012(2)
C14 0.040(2) 0.060(3) 0.050(3) -0.003(2) 0.004(2) -0.008(2)
C15 0.059(3) 0.064(3) 0.059(3) -0.021(3) 0.025(3) -0.019(3)
C16 0.051(3) 0.098(5) 0.118(6) 0.005(4) 0.017(3) -0.023(3)
C17 0.036(2) 0.042(2) 0.023(2) 0.0001(18) 0.0029(16) -0.0046(18)
C18 0.038(2) 0.045(2) 0.028(2) 0.0012(19) 0.0076(17) -0.0052(19)
C19 0.044(2) 0.047(2) 0.028(2) 0.0020(19) 0.0078(18) -0.008(2)
C20 0.038(2) 0.049(3) 0.026(2) -0.0038(19) 0.0108(17) -0.008(2)
C21 0.036(2) 0.043(2) 0.023(2) -0.0061(18) 0.0078(16) -0.0065(18)
C22 0.039(2) 0.041(2) 0.021(2) -0.0042(17) 0.0056(16) -0.0107(19)
C23 0.043(2) 0.052(3) 0.029(2) 0.007(2) 0.0107(18) -0.003(2)
C24 0.047(3) 0.050(3) 0.034(2) 0.011(2) 0.0118(19) -0.003(2)
C25 0.044(2) 0.047(3) 0.040(3) -0.001(2) 0.021(2) -0.011(2)
C26 0.035(2) 0.043(2) 0.034(2) -0.0048(19) 0.0132(17) -0.0061(18)
C27 0.041(2) 0.042(2) 0.045(3) -0.007(2) 0.013(2) -0.005(2)
C28 0.041(3) 0.046(3) 0.072(3) -0.013(2) 0.006(2) -0.001(2)
C29 0.068(4) 0.042(3) 0.135(6) -0.022(3) -0.012(4) 0.003(3)
C30 0.058(6) 0.045(5) 0.070(7) -0.003(5) 0.024(6) -0.005(4)
C30B 0.055(9) 0.053(8) 0.089(12) -0.002(8) 0.019(9) -0.005(7)
C31 0.057(6) 0.063(6) 0.086(9) 0.002(6) 0.017(6) 0.011(5)
C31B 0.096(15) 0.079(12) 0.072(13) 0.004(10) 0.050(12) 0.009(10)
C32 0.086(5) 0.078(4) 0.171(8) 0.032(5) 0.046(5) 0.037(4)
C33 0.032(2) 0.036(2) 0.042(3) -0.0066(19) 0.0127(18) -0.0014(17)
C34 0.039(2) 0.040(2) 0.035(2) -0.0050(19) 0.0167(18) 0.0022(19)
C35 0.026(2) 0.037(2) 0.051(3) -0.005(2) 0.0113(18) 0.0029(17)
C36 0.030(2) 0.040(2) 0.038(2) -0.0025(19) 0.0039(17) 0.0073(18)
C37 0.029(2) 0.034(2) 0.044(3) 0.0028(19) 0.0136(17) 0.0059(17)
C38 0.032(2) 0.034(2) 0.040(2) -0.0039(18) 0.0126(18) 0.0013(17)
C39 0.031(2) 0.045(2) 0.043(3) -0.005(2) 0.0082(18) 0.0027(19)
C40 0.034(2) 0.045(2) 0.051(3) 0.003(2) 0.008(2) 0.007(2)
C41 0.033(2) 0.052(3) 0.045(3) -0.003(2) 0.0000(19) 0.000(2)
C42 0.036(2) 0.040(2) 0.035(2) 0.0051(19) 0.0054(17) 0.0081(18)
C43 0.044(2) 0.035(2) 0.043(3) 0.0060(19) 0.0089(19) 0.0058(19)
C44 0.064(3) 0.045(3) 0.062(3) -0.001(2) 0.014(3) 0.013(2)
C45 0.092(4) 0.039(3) 0.120(6) -0.004(3) 0.014(4) 0.020(3)
C46 0.120(12) 0.052(6) 0.064(8) 0.000(6) 0.020(8) 0.013(6)
C46B 0.130(15) 0.064(10) 0.097(14) -0.010(11) -0.006(13) 0.024(10)
C47 0.118(11) 0.095(9) 0.081(10) -0.008(8) 0.037(9) 0.038(8)
C47B 0.086(13) 0.141(18) 0.054(12) -0.011(11) 0.013(9) 0.058(12)
C48 0.118(6) 0.089(5) 0.131(7) -0.013(5) 0.014(5) 0.056(5)
C49 0.045(2) 0.031(2) 0.025(2) 0.0076(17) 0.0074(17) 0.0036(18)
C50 0.033(2) 0.048(2) 0.027(2) 0.0081(19) 0.0040(16) 0.0040(19)
C51 0.044(2) 0.040(2) 0.022(2) -0.0022(18) 0.0055(17) -0.0020(19)
C52 0.041(2) 0.039(2) 0.023(2) -0.0009(18) 0.0063(17) 0.0045(19)
C53 0.040(2) 0.036(2) 0.022(2) 0.0003(17) 0.0084(16) 0.0011(18)
C54 0.037(2) 0.033(2) 0.024(2) 0.0016(17) 0.0054(16) -0.0007(17)
C55 0.043(2) 0.047(3) 0.034(2) -0.003(2) 0.0038(19) 0.002(2)
C56 0.043(3) 0.057(3) 0.039(3) -0.008(2) 0.002(2) 0.002(2)
C57 0.045(2) 0.038(2) 0.035(2) -0.0072(19) 0.0084(19) 0.0013(19)
C58 0.037(2) 0.033(2) 0.028(2) -0.0014(17) 0.0114(16) 0.0018(17)
C59 0.043(2) 0.035(2) 0.034(2) 0.0025(18) 0.0126(18) 0.0004(18)
C60 0.041(2) 0.037(2) 0.041(3) 0.0004(19) 0.0177(19) -0.0033(18)
C61 0.060(3) 0.044(2) 0.042(3) 0.002(2) 0.009(2) -0.010(2)
C62 0.056(3) 0.070(3) 0.055(3) -0.008(3) 0.023(2) -0.023(3)
C63 0.042(9) 0.078(9) 0.040(6) 0.009(5) 0.013(6) -0.030(8)
C63B 0.031(12) 0.11(2) 0.069(14) 0.028(14) 0.015(8) -0.020(12)
C64 0.098(8) 0.057(6) 0.066(7) 0.001(5) 0.026(6) -0.030(6)
C64B 0.053(9) 0.130(15) 0.113(15) 0.014(12) 0.021(9) -0.045(10)
O1 0.0394(16) 0.0391(15) 0.0329(16) -0.0072(13) 0.0090(12) 0.0018(12)
O2 0.0386(16) 0.0399(15) 0.0359(16) 0.0070(13) 0.0029(12) 0.0016(13)
O3 0.0429(17) 0.0447(17) 0.0376(17) 0.0126(14) 0.0057(13) 0.0021(14)
O4 0.0429(17) 0.0521(17) 0.0335(17) -0.0012(14) 0.0162(13) -0.0070(14)
O5 0.0373(15) 0.0507(17) 0.0397(17) -0.0039(14) 0.0184(13) -0.0046(13)
O6 0.0301(15) 0.0536(18) 0.0426(18) 0.0010(15) 0.0025(12) 0.0059(13)
O7 0.0371(16) 0.0540(18) 0.0337(16) 0.0000(14) 0.0034(12) 0.0051(14)
O8 0.0430(16) 0.0447(16) 0.0257(15) -0.0078(13) 0.0062(12) 0.0058(13)
C65 0.052(3) 0.054(3) 0.050(3) -0.008(2) 0.009(2) 0.002(2)
Cl1 0.0698(10) 0.0620(9) 0.171(2) -0.0227(11) 0.0167(11) 0.0167(8)
Cl2 0.0728(9) 0.0962(11) 0.0904(12) -0.0231(9) 0.0325(8) -0.0230(8)
Cl3 0.0769(9) 0.0506(7) 0.0707(9) -0.0056(6) 0.0162(7) -0.0074(6)

loop_
_atom_type_symbol
_atom_type_description
_atom_type_scat_dispersion_real
_atom_type_scat_dispersion_imag
_atom_type_scat_source
C C 0.0033 0.0016 'International Tables Vol C Tables 4.2.6.8 and 6.1.1.4'
H H 0.0000 0.0000 'International Tables Vol C Tables 4.2.6.8 and 6.1.1.4'
Br Br -0.2901 2.4595 'International Tables Vol C Tables 4.2.6.8 and 6.1.1.4'
Cl Cl 0.1484 0.1585 'International Tables Vol C Tables 4.2.6.8 and 6.1.1.4'
O O 0.0106 0.0060 'International Tables Vol C Tables 4.2.6.8 and 6.1.1.4'

loop_
_exptl_crystal_face_index_h
_exptl_crystal_face_index_k
_exptl_crystal_face_index_l
_exptl_crystal_face_perp_dist
_exptl_oxdiff_crystal_face_indexfrac_h
_exptl_oxdiff_crystal_face_indexfrac_k
_exptl_oxdiff_crystal_face_indexfrac_l
_exptl_oxdiff_crystal_face_x
_exptl_oxdiff_crystal_face_y
_exptl_oxdiff_crystal_face_z
5 26 -17 0.0489 4.9904 26.0123 -16.9870 0.5006 0.8304 -0.2567
1 -21 -20 0.0591 0.9708 -21.0197 -19.9907 0.1695 0.3003 0.9348
-1 21 20 0.0420 -0.9708 21.0197 19.9907 -0.1695 -0.3003 -0.9348
-5 -25 17 0.0437 -4.9900 -25.0116 16.9871 -0.4887 -0.8200 0.2334
1 29 14 0.0558 1.0253 29.0232 13.9952 -0.0162 -0.0126 -0.9999
-19 10 8 0.1432 -18.9806 10.0108 7.9953 0.6962 -0.6437 -0.2694
-20 -7 0 0.1415 -19.9951 -7.0027 -0.0020 0.7175 -0.6534 0.3152
19 11 2 0.1158 18.9991 11.0061 2.0012 -0.6758 0.6169 -0.4460
13 -23 -13 0.1114 12.9727 -23.0203 -12.9942 -0.4959 0.4569 0.7310
-4 -3 25 0.0352 -3.9736 -2.9947 24.9850 -0.4504 -0.7585 -0.4674
-3 -34 -6 0.0612 -3.0181 -34.0242 -6.0005 -0.1472 -0.2929 0.9497
4 35 -2 0.0561 4.0098 35.0225 -1.9948 0.3031 0.5279 -0.7990
3 -4 -25 0.0604 2.9713 -4.0099 -24.9858 0.4070 0.6569 0.6378

loop_
_geom_angle_atom_site_label_1
_geom_angle_atom_site_label_2
_geom_angle_atom_site_label_3
_geom_angle
C2 C1 C6 118.0(4)
C2 C1 C58 119.4(3)
C6 C1 C58 122.5(3)
C1 C2 C3 121.6(4)
O1 C2 C1 121.6(4)
O1 C2 C3 116.7(3)
C2 C3 C4 118.4(4)
C2 C3 C7 120.1(4)
C4 C3 C7 121.3(4)
C5 C4 C3 121.8(4)
C5 C4 O2 120.8(4)
O2 C4 C3 117.4(3)
C4 C5 C6 117.5(4)
C4 C5 C10 119.6(4)
C6 C5 C10 122.9(4)
C1 C6 C5 122.7(4)
C1 C6 H6 118.6
C5 C6 H6 118.6
C8 C7 C3 175.2(5)
C7 C8 Br1 177.7(4)
H9A C9 H9B 107.8
O2 C9 H9A 109.0
O2 C9 H9B 109.0
O2 C9 O3 112.9(3)
O3 C9 H9A 109.0
O3 C9 H9B 109.0
C5 C10 H10 107.7
C5 C10 C11 112.9(3)
C5 C10 C17 107.1(3)
C11 C10 H10 107.7
C17 C10 H10 107.7
C17 C10 C11 113.3(3)
C10 C11 H11A 108.7
C10 C11 H11B 108.7
H11A C11 H11B 107.6
C12 C11 C10 114.3(3)
C12 C11 H11A 108.7
C12 C11 H11B 108.7
C11 C12 H12A 109.3
C11 C12 H12B 109.3
H12A C12 H12B 108.0
C13 C12 C11 111.4(4)
C13 C12 H12A 109.3
C13 C12 H12B 109.3
C12 C13 H13A 108.4
C12 C13 H13B 108.4
H13A C13 H13B 107.5
C14 C13 C12 115.4(4)
C14 C13 H13A 108.4
C14 C13 H13B 108.4
C13 C14 H14A 109.0
C13 C14 H14B 109.0
C13 C14 C15 113.0(4)
H14A C14 H14B 107.8
C15 C14 H14A 109.0
C15 C14 H14B 109.0
C14 C15 H15A 108.7
C14 C15 H15B 108.7
H15A C15 H15B 107.6
C16 C15 C14 114.3(5)
C16 C15 H15A 108.7
C16 C15 H15B 108.7
C15 C16 H16A 109.5
C15 C16 H16B 109.5
C15 C16 H16C 109.5
H16A C16 H16B 109.5
H16A C16 H16C 109.5
H16B C16 H16C 109.5
C18 C17 C10 119.4(4)
C22 C17 C10 122.1(4)
C22 C17 C18 118.5(4)
C17 C18 C19 120.0(4)
O3 C18 C17 121.9(4)
O3 C18 C19 118.1(4)
C18 C19 C23 120.6(4)
C20 C19 C18 118.8(4)
C20 C19 C23 120.6(4)
C19 C20 C21 122.8(4)
C19 C20 O4 117.5(4)
C21 C20 O4 119.7(4)
C20 C21 C22 116.5(4)
C20 C21 C26 120.8(3)
C22 C21 C26 122.6(4)
C17 C22 C21 123.3(4)
C17 C22 H22 118.4
C21 C22 H22 118.4
C24 C23 C19 175.4(5)
C23 C24 Br2 179.8(5)
H25A C25 H25B 107.7
O4 C25 H25A 108.9
O4 C25 H25B 108.9
O5 C25 H25A 108.9
O5 C25 H25B 108.9
O5 C25 O4 113.4(3)
C21 C26 H26 106.3
C21 C26 C27 113.6(3)
C21 C26 C33 108.9(3)
C27 C26 H26 106.3
C33 C26 H26 106.3
C33 C26 C27 114.8(3)
C26 C27 H27A 108.9
C26 C27 H27B 108.9
H27A C27 H27B 107.7
C28 C27 C26 113.5(3)
C28 C27 H27A 108.9
C28 C27 H27B 108.9
C27 C28 H28A 109.2
C27 C28 H28B 109.2
C27 C28 C29 112.1(4)
H28A C28 H28B 107.9
C29 C28 H28A 109.2
C29 C28 H28B 109.2
C28 C29 H29A 109.7
C28 C29 H29B 109.7
C28 C29 H29C 108.9
C28 C29 H29D 108.9
C28 C29 C30 110.0(5)
C28 C29 C30B 113.2(7)
H29A C29 H29B 108.2
H29C C29 H29D 107.7
C30 C29 H29A 109.7
C30 C29 H29B 109.7
C30B C29 H29C 108.9
C30B C29 H29D 108.9
C29 C30 H30A 110.3
C29 C30 H30B 110.3
H30A C30 H30B 108.5
C31 C30 C29 107.2(9)
C31 C30 H30A 110.3
C31 C30 H30B 110.3
C29 C30B H30C 111.3
C29 C30B H30D 111.3
H30C C30B H30D 109.2
C31B C30B C29 102.4(14)
C31B C30B H30C 111.3
C31B C30B H30D 111.3
C30 C31 H31A 110.3
C30 C31 H31B 110.3
C30 C31 C32 106.9(10)
H31A C31 H31B 108.6
C32 C31 H31A 110.3
C32 C31 H31B 110.3
C30B C31B H31C 110.7
C30B C31B H31D 110.7
C30B C31B C32 105.0(14)
H31C C31B H31D 108.8
C32 C31B H31C 110.7
C32 C31B H31D 110.7
C31 C32 H32A 109.5
C31 C32 H32B 109.5
C31 C32 H32C 109.5
C31B C32 H32D 109.5
C31B C32 H32E 109.5
C31B C32 H32F 109.5
H32A C32 H32B 109.5
H32A C32 H32C 109.5
H32B C32 H32C 109.5
H32D C32 H32E 109.5
H32D C32 H32F 109.5
H32E C32 H32F 109.5
C34 C33 C26 119.7(4)
C34 C33 C38 117.2(4)
C38 C33 C26 122.9(3)
C35 C34 C33 122.0(4)
C35 C34 O5 117.9(4)
O5 C34 C33 120.0(4)
C34 C35 C36 118.7(4)
C34 C35 C39 121.2(4)
C36 C35 C39 120.1(4)
C37 C36 C35 121.1(4)
O6 C36 C35 118.0(4)
O6 C36 C37 121.0(4)
C36 C37 C38 118.3(4)
C36 C37 C42 119.0(4)
C38 C37 C42 122.6(4)
C33 C38 H38 118.6
C37 C38 C33 122.7(4)
C37 C38 H38 118.6
C40 C39 C35 178.7(5)
C39 C40 Br3 178.5(4)
H41A C41 H41B 107.8
O6 C41 H41A 109.0
O6 C41 H41B 109.0
O6 C41 O7 112.8(4)
O7 C41 H41A 109.0
O7 C41 H41B 109.0
C37 C42 H42 106.8
C37 C42 C43 114.2(3)
C43 C42 H42 106.8
C49 C42 C37 107.3(3)
C49 C42 H42 106.8
C49 C42 C43 114.4(3)
C42 C43 H43A 108.9
C42 C43 H43B 108.9
H43A C43 H43B 107.7
C44 C43 C42 113.4(4)
C44 C43 H43A 108.9
C44 C43 H43B 108.9
C43 C44 H44A 109.1
C43 C44 H44B 109.1
C43 C44 C45 112.6(4)
H44A C44 H44B 107.8
C45 C44 H44A 109.1
C45 C44 H44B 109.1
C44 C45 H45A 108.2
C44 C45 H45B 108.2
C44 C45 H45C 109.0
C44 C45 H45D 109.0
C44 C45 C46 116.3(7)
C44 C45 C46B 112.9(12)
H45A C45 H45B 107.4
H45C C45 H45D 107.8
C46 C45 H45A 108.2
C46 C45 H45B 108.2
C46B C45 H45C 109.0
C46B C45 H45D 109.0
C45 C46 H46A 109.4
C45 C46 H46B 109.4
H46A C46 H46B 108.0
C47 C46 C45 111.2(12)
C47 C46 H46A 109.4
C47 C46 H46B 109.4
C45 C46B H46C 109.2
C45 C46B H46D 109.2
H46C C46B H46D 107.9
C47B C46B C45 112(2)
C47B C46B H46C 109.2
C47B C46B H46D 109.2
C46 C47 H47A 110.2
C46 C47 H47B 110.2
C46 C47 C48 107.3(13)
H47A C47 H47B 108.5
C48 C47 H47A 110.2
C48 C47 H47B 110.2
C46B C47B H47C 109.5
C46B C47B H47D 109.5
C46B C47B C48 111(2)
H47C C47B H47D 108.1
C48 C47B H47C 109.5
C48 C47B H47D 109.5
C47 C48 H48A 109.5
C47 C48 H48B 109.5
C47 C48 H48C 109.5
C47B C48 H48D 109.5
C47B C48 H48E 109.5
C47B C48 H48F 109.5
H48D C48 H48E 109.5
H48D C48 H48F 109.5
H48E C48 H48F 109.5
H48A C48 H48B 109.5
H48A C48 H48C 109.5
H48B C48 H48C 109.5
C50 C49 C42 120.3(4)
C54 C49 C42 122.5(4)
C54 C49 C50 117.2(4)
C49 C50 C51 121.6(4)
O7 C50 C49 121.0(4)
O7 C50 C51 117.3(4)
C50 C51 C55 121.5(4)
C52 C51 C50 118.8(4)
C52 C51 C55 119.6(4)
C51 C52 C53 121.7(4)
O8 C52 C51 117.6(3)
O8 C52 C53 120.6(3)
C52 C53 C54 117.0(4)
C52 C53 C58 119.9(3)
C54 C53 C58 123.1(3)
C49 C54 C53 123.6(4)
C49 C54 H54 118.2
C53 C54 H54 118.2
C56 C55 C51 173.7(5)
C55 C56 Br4 175.9(5)
H57A C57 H57B 107.9
O1 C57 H57A 109.2
O1 C57 H57B 109.2
O8 C57 H57A 109.2
O8 C57 H57B 109.2
O8 C57 O1 112.0(3)
C1 C58 H58 106.9
C53 C58 C1 107.4(3)
C53 C58 H58 106.9
C53 C58 C59 113.5(3)
C59 C58 C1 114.9(3)
C59 C58 H58 106.9
C58 C59 H59A 108.7
C58 C59 H59B 108.7
H59A C59 H59B 107.6
C60 C59 C58 114.4(3)
C60 C59 H59A 108.7
C60 C59 H59B 108.7
C59 C60 H60A 109.1
C59 C60 H60B 109.1
C59 C60 C61 112.5(3)
H60A C60 H60B 107.8
C61 C60 H60A 109.1
C61 C60 H60B 109.1
C60 C61 H61A 108.8
C60 C61 H61B 108.8
H61A C61 H61B 107.7
C62 C61 C60 114.0(4)
C62 C61 H61A 108.8
C62 C61 H61B 108.8
C61 C62 H62C 111.3
C61 C62 H62D 111.3
C61 C62 H62A 106.9
C61 C62 H62B 106.9
C61 C62 C63 121.8(7)
C61 C62 C63B 102.2(9)
H62C C62 H62D 109.2
H62A C62 H62B 106.7
C63 C62 H62A 106.9
C63 C62 H62B 106.9
C63B C62 H62C 111.3
C63B C62 H62D 111.3
C62 C63 H63A 109.2
C62 C63 H63B 109.2
H63A C63 H63B 107.9
C64 C63 C62 112.1(9)
C64 C63 H63A 109.2
C64 C63 H63B 109.2
C62 C63B H63C 109.9
C62 C63B H63D 109.9
H63C C63B H63D 108.3
C64B C63B C62 108.8(18)
C64B C63B H63C 109.9
C64B C63B H63D 109.9
C63 C64 H64A 109.5
C63 C64 H64B 109.5
C63 C64 H64C 109.5
H64A C64 H64B 109.5
H64A C64 H64C 109.5
H64B C64 H64C 109.5
C63B C64B H64D 109.5
C63B C64B H64E 109.5
C63B C64B H64F 109.5
H64D C64B H64E 109.5
H64D C64B H64F 109.5
H64E C64B H64F 109.5
C2 O1 C57 116.0(3)
C4 O2 C9 115.5(3)
C18 O3 C9 117.2(3)
C20 O4 C25 117.9(3)
C34 O5 C25 116.1(3)
C36 O6 C41 115.6(3)
C50 O7 C41 116.9(3)
C52 O8 C57 117.7(3)
Cl1 C65 H65 108.4
Cl1 C65 Cl2 110.7(3)
Cl1 C65 Cl3 110.5(3)
Cl2 C65 H65 108.4
Cl2 C65 Cl3 110.3(3)
Cl3 C65 H65 108.4

loop_
_geom_bond_atom_site_label_1
_geom_bond_atom_site_label_2
_geom_bond_distance
Br1 C8 1.805(4)
Br2 C24 1.804(4)
Br3 C40 1.807(4)
Br4 C56 1.800(5)
C1 C2 1.384(5)
C1 C6 1.394(5)
C1 C58 1.532(5)
C2 C3 1.400(6)
C2 O1 1.381(5)
C3 C4 1.402(6)
C3 C7 1.445(6)
C4 C5 1.387(5)
C4 O2 1.387(5)
C5 C6 1.398(5)
C5 C10 1.521(5)
C6 H6 0.9500
C7 C8 1.174(6)
C9 H9A 0.9900
C9 H9B 0.9900
C9 O2 1.412(5)
C9 O3 1.413(5)
C10 H10 1.0000
C10 C11 1.542(5)
C10 C17 1.530(5)
C11 H11A 0.9900
C11 H11B 0.9900
C11 C12 1.526(6)
C12 H12A 0.9900
C12 H12B 0.9900
C12 C13 1.520(6)
C13 H13A 0.9900
C13 H13B 0.9900
C13 C14 1.516(6)
C14 H14A 0.9900
C14 H14B 0.9900
C14 C15 1.527(7)
C15 H15A 0.9900
C15 H15B 0.9900
C15 C16 1.496(7)
C16 H16A 0.9800
C16 H16B 0.9800
C16 H16C 0.9800
C17 C18 1.391(6)
C17 C22 1.390(6)
C18 C19 1.416(6)
C18 O3 1.371(5)
C19 C20 1.386(6)
C19 C23 1.441(6)
C20 C21 1.387(6)
C20 O4 1.404(5)
C21 C22 1.399(5)
C21 C26 1.497(6)
C22 H22 0.9500
C23 C24 1.181(6)
C25 H25A 0.9900
C25 H25B 0.9900
C25 O4 1.417(5)
C25 O5 1.408(5)
C26 H26 1.0000
C26 C27 1.537(6)
C26 C33 1.529(6)
C27 H27A 0.9900
C27 H27B 0.9900
C27 C28 1.519(6)
C28 H28A 0.9900
C28 H28B 0.9900
C28 C29 1.519(7)
C29 H29A 0.9900
C29 H29B 0.9900
C29 H29C 0.9900
C29 H29D 0.9900
C29 C30 1.603(12)
C29 C30B 1.588(17)
C30 H30A 0.9900
C30 H30B 0.9900
C30 C31 1.454(15)
C30B H30C 0.9900
C30B H30D 0.9900
C30B C31B 1.52(2)
C31 H31A 0.9900
C31 H31B 0.9900
C31 C32 1.548(12)
C31B H31C 0.9900
C31B H31D 0.9900
C31B C32 1.59(2)
C32 H32A 0.9800
C32 H32B 0.9800
C32 H32C 0.9800
C32 H32D 0.9800
C32 H32E 0.9800
C32 H32F 0.9800
C33 C34 1.395(6)
C33 C38 1.396(6)
C34 C35 1.394(6)
C34 O5 1.395(5)
C35 C36 1.400(6)
C35 C39 1.434(6)
C36 C37 1.392(6)
C36 O6 1.380(5)
C37 C38 1.392(6)
C37 C42 1.528(6)
C38 H38 0.9500
C39 C40 1.186(6)
C41 H41A 0.9900
C41 H41B 0.9900
C41 O6 1.412(5)
C41 O7 1.423(5)
C42 H42 1.0000
C42 C43 1.540(6)
C42 C49 1.520(5)
C43 H43A 0.9900
C43 H43B 0.9900
C43 C44 1.519(6)
C44 H44A 0.9900
C44 H44B 0.9900
C44 C45 1.530(7)
C45 H45A 0.9900
C45 H45B 0.9900
C45 H45C 0.9900
C45 H45D 0.9900
C45 C46 1.558(15)
C45 C46B 1.58(3)
C46 H46A 0.9900
C46 H46B 0.9900
C46 C47 1.485(18)
C46B H46C 0.9900
C46B H46D 0.9900
C46B C47B 1.41(3)
C47 H47A 0.9900
C47 H47B 0.9900
C47 C48 1.596(16)
C47B H47C 0.9900
C47B H47D 0.9900
C47B C48 1.58(2)
C48 H48D 0.9800
C48 H48E 0.9800
C48 H48F 0.9800
C48 H48A 0.9800
C48 H48B 0.9800
C48 H48C 0.9800
C49 C50 1.394(6)
C49 C54 1.390(5)
C50 C51 1.395(6)
C50 O7 1.389(5)
C51 C52 1.392(6)
C51 C55 1.438(6)
C52 C53 1.394(6)
C52 O8 1.389(5)
C53 C54 1.395(5)
C53 C58 1.524(5)
C54 H54 0.9500
C55 C56 1.184(6)
C57 H57A 0.9900
C57 H57B 0.9900
C57 O1 1.411(5)
C57 O8 1.410(5)
C58 H58 1.0000
C58 C59 1.528(5)
C59 H59A 0.9900
C59 H59B 0.9900
C59 C60 1.523(6)
C60 H60A 0.9900
C60 H60B 0.9900
C60 C61 1.524(6)
C61 H61A 0.9900
C61 H61B 0.9900
C61 C62 1.512(7)
C62 H62C 0.9900
C62 H62D 0.9900
C62 H62A 0.9900
C62 H62B 0.9900
C62 C63 1.544(16)
C62 C63B 1.55(3)
C63 H63A 0.9900
C63 H63B 0.9900
C63 C64 1.51(2)
C63B H63C 0.9900
C63B H63D 0.9900
C63B C64B 1.52(2)
C64 H64A 0.9800
C64 H64B 0.9800
C64 H64C 0.9800
C64B H64D 0.9800
C64B H64E 0.9800
C64B H64F 0.9800
C65 H65 1.0000
C65 Cl1 1.723(5)
C65 Cl2 1.744(5)
C65 Cl3 1.770(5)

loop_
_geom_torsion_atom_site_label_1
_geom_torsion_atom_site_label_2
_geom_torsion_atom_site_label_3
_geom_torsion_atom_site_label_4
_geom_torsion
C1 C2 C3 C4 -1.0(5)
C1 C2 C3 C7 174.7(3)
C1 C2 O1 C57 -84.2(4)
C1 C58 C59 C60 59.4(5)
C2 C1 C6 C5 0.4(5)
C2 C1 C58 C53 84.6(4)
C2 C1 C58 C59 -148.1(3)
C2 C3 C4 C5 1.3(5)
C2 C3 C4 O2 -178.5(3)
C3 C2 O1 C57 97.4(4)
C3 C4 C5 C6 -0.7(5)
C3 C4 C5 C10 176.7(3)
C3 C4 O2 C9 -98.0(4)
C4 C5 C6 C1 -0.1(5)
C4 C5 C10 C11 148.2(4)
C4 C5 C10 C17 -86.4(4)
C5 C4 O2 C9 82.3(4)
C5 C10 C11 C12 -63.4(5)
C5 C10 C17 C18 84.5(4)
C5 C10 C17 C22 -92.6(4)
C6 C1 C2 C3 0.2(5)
C6 C1 C2 O1 -178.1(3)
C6 C1 C58 C53 -90.9(4)
C6 C1 C58 C59 36.5(5)
C6 C5 C10 C11 -34.6(5)
C6 C5 C10 C17 90.9(4)
C7 C3 C4 C5 -174.4(4)
C7 C3 C4 O2 5.8(5)
C10 C5 C6 C1 -177.4(3)
C10 C11 C12 C13 168.2(4)
C10 C17 C18 C19 -176.8(4)
C10 C17 C18 O3 5.1(6)
C10 C17 C22 C21 178.6(4)
C11 C10 C17 C18 -150.3(4)
C11 C10 C17 C22 32.6(5)
C11 C12 C13 C14 179.0(4)
C12 C13 C14 C15 175.3(4)
C13 C14 C15 C16 178.8(5)
C17 C10 C11 C12 174.5(3)
C17 C18 C19 C20 -3.1(6)
C17 C18 C19 C23 175.9(4)
C17 C18 O3 C9 -80.6(5)
C18 C17 C22 C21 1.5(6)
C18 C19 C20 C21 4.1(6)
C18 C19 C20 O4 -172.8(4)
C19 C18 O3 C9 101.2(4)
C19 C20 C21 C22 -2.3(6)
C19 C20 C21 C26 176.8(4)
C19 C20 O4 C25 -101.6(4)
C20 C21 C22 C17 -0.5(6)
C20 C21 C26 C27 146.7(4)
C20 C21 C26 C33 -83.9(4)
C21 C20 O4 C25 81.4(5)
C21 C26 C27 C28 -169.4(4)
C21 C26 C33 C34 84.7(4)
C21 C26 C33 C38 -90.6(4)
C22 C17 C18 C19 0.4(6)
C22 C17 C18 O3 -177.7(3)
C22 C21 C26 C27 -34.2(5)
C22 C21 C26 C33 95.2(4)
C23 C19 C20 C21 -174.8(4)
C23 C19 C20 O4 8.2(6)
C26 C21 C22 C17 -179.7(4)
C26 C27 C28 C29 165.3(5)
C26 C33 C34 C35 -175.2(4)
C26 C33 C34 O5 6.7(6)
C26 C33 C38 C37 174.8(4)
C27 C26 C33 C34 -146.6(4)
C27 C26 C33 C38 38.2(5)
C27 C28 C29 C30 -169.3(6)
C27 C28 C29 C30B 144.4(8)
C28 C29 C30 C31 -77.9(9)
C28 C29 C30B C31B 80.0(14)
C29 C30 C31 C32 -174.8(6)
C29 C30B C31B C32 -177.4(11)
C33 C26 C27 C28 64.2(5)
C33 C34 C35 C36 0.6(6)
C33 C34 C35 C39 179.4(4)
C33 C34 O5 C25 -83.3(5)
C34 C33 C38 C37 -0.6(6)
C34 C35 C36 C37 -1.5(6)
C34 C35 C36 O6 179.7(3)
C35 C34 O5 C25 98.5(4)
C35 C36 C37 C38 1.3(6)
C35 C36 C37 C42 177.2(4)
C35 C36 O6 C41 -97.9(4)
C36 C37 C38 C33 -0.2(6)
C36 C37 C42 C43 145.9(4)
C36 C37 C42 C49 -86.3(4)
C37 C36 O6 C41 83.2(5)
C37 C42 C43 C44 -66.8(5)
C37 C42 C49 C50 84.1(4)
C37 C42 C49 C54 -94.3(4)
C38 C33 C34 C35 0.4(6)
C38 C33 C34 O5 -177.8(3)
C38 C37 C42 C43 -38.4(5)
C38 C37 C42 C49 89.5(4)
C39 C35 C36 C37 179.7(4)
C39 C35 C36 O6 0.9(6)
C42 C37 C38 C33 -176.0(4)
C42 C43 C44 C45 -176.5(4)
C42 C49 C50 C51 -177.2(4)
C42 C49 C50 O7 5.9(6)
C42 C49 C54 C53 179.5(4)
C43 C42 C49 C50 -148.1(4)
C43 C42 C49 C54 33.4(5)
C43 C44 C45 C46 156.2(7)
C43 C44 C45 C46B -166.6(11)
C44 C45 C46 C47 66.3(15)
C44 C45 C46B C47B -70(3)
C45 C46 C47 C48 -178.4(9)
C45 C46B C47B C48 -175.5(14)
C49 C42 C43 C44 169.1(4)
C49 C50 C51 C52 -3.7(6)
C49 C50 C51 C55 173.7(4)
C49 C50 O7 C41 -80.7(5)
C50 C49 C54 C53 1.1(6)
C50 C51 C52 C53 3.8(6)
C50 C51 C52 O8 -172.3(3)
C51 C50 O7 C41 102.3(4)
C51 C52 C53 C54 -1.6(6)
C51 C52 C53 C58 176.3(3)
C51 C52 O8 C57 -99.7(4)
C52 C53 C54 C49 -0.9(6)
C52 C53 C58 C1 -82.4(4)
C52 C53 C58 C59 149.5(4)
C53 C52 O8 C57 84.1(5)
C53 C58 C59 C60 -176.5(3)
C54 C49 C50 C51 1.3(6)
C54 C49 C50 O7 -175.6(3)
C54 C53 C58 C1 95.4(4)
C54 C53 C58 C59 -32.8(5)
C55 C51 C52 C53 -173.6(4)
C55 C51 C52 O8 10.3(6)
C58 C1 C2 C3 -175.5(3)
C58 C1 C2 O1 6.2(5)
C58 C1 C6 C5 175.9(3)
C58 C53 C54 C49 -178.7(3)
C58 C59 C60 C61 169.3(4)
C59 C60 C61 C62 178.6(4)
C60 C61 C62 C63 166.5(7)
C60 C61 C62 C63B -177.8(10)
C61 C62 C63 C64 50.9(12)
C61 C62 C63B C64B -165.9(14)
O1 C2 C3 C4 177.4(3)
O1 C2 C3 C7 -6.9(5)
O1 C57 O8 C52 -91.4(4)
O2 C4 C5 C6 179.0(3)
O2 C4 C5 C10 -3.6(5)
O2 C9 O3 C18 92.0(4)
O3 C9 O2 C4 -93.6(4)
O3 C18 C19 C20 175.1(4)
O3 C18 C19 C23 -5.9(6)
O4 C20 C21 C22 174.6(3)
O4 C20 C21 C26 -6.3(6)
O4 C25 O5 C34 92.4(4)
O5 C25 O4 C20 -91.2(4)
O5 C34 C35 C36 178.8(3)
O5 C34 C35 C39 -2.4(6)
O6 C36 C37 C38 -179.9(3)
O6 C36 C37 C42 -4.0(6)
O6 C41 O7 C50 91.3(4)
O7 C41 O6 C36 -93.9(4)
O7 C50 C51 C52 173.3(3)
O7 C50 C51 C55 -9.4(6)
O8 C52 C53 C54 174.5(3)
O8 C52 C53 C58 -7.7(6)
O8 C57 O1 C2 91.3(4)
